data_2000534
loop_
_publ_author_name
'Argay, G.'
'K\'alm\'an, A.'
'Rib\'ar, B.'
'\<Zivanov-Stakic, D.'
'Vladimirov, S.'

_publ_section_title
;
 Structures of two bufadienolides: telocinobufagin
 (3\b,5\b-dihydroxy-5\b,14\b-bufa-20,22-dienolide) monohydrate and
 14\a-artebufogenin (3\b-hydroxy-15-oxo-5\b,14\a-bufa-20,22-dienolide)
;
_journal_issue 10
_journal_name_full 'Acta Crystallographica Section C'
_journal_page_first 1823
_journal_page_last 1827
_journal_paper_doi 10.1107/S0108270192001859
_journal_volume 48
_journal_year 1992
_chemical_formula_analytical ' C24 H32 O4         '
_chemical_formula_moiety ' C24 H32 O4         '
_chemical_formula_sum 'C24 H32 O4'
_chemical_formula_weight 384.51
_space_group_crystal_system orthorhombic
_space_group_IT_number 19
_space_group_name_Hall 'P 2ac 2ab'
_space_group_name_H-M_alt 'P 21 21 21'
_cell_angle_alpha 90.00
_cell_angle_beta 90.00
_cell_angle_gamma 90.00
_cell_formula_units_Z 4
_cell_length_a 7.9200(10)
_cell_length_b 11.5070(10)
_cell_length_c 22.519(2)
_cell_measurement_reflns_used 25
_cell_measurement_temperature 296.0(10)
_cell_measurement_theta_max 37
_cell_measurement_theta_min 30
_cell_volume 2052.3(4)
_computing_data_collection 'CAD4 (Enraf-Nonius)'
_computing_structure_solution 'MULTAN82 (Main et al.)'
_diffrn_ambient_temperature 296.0(10)
_diffrn_measurement_device CAD4
_diffrn_measurement_method omega/2theta
_diffrn_radiation_monochromator graphite
_diffrn_radiation_source 'standard copper anode'
_diffrn_radiation_type 'X-ray Cu-Kalpha'
_diffrn_radiation_wavelength 1.5418400
_diffrn_reflns_limit_h_max 9
_diffrn_reflns_limit_h_min 0
_diffrn_reflns_limit_k_max 14
_diffrn_reflns_limit_k_min 0
_diffrn_reflns_limit_l_max 28
_diffrn_reflns_limit_l_min 0
_diffrn_reflns_number 2429
_diffrn_reflns_reduction_process
;
 One octant of data (an asymmetric set) was measured
;
_diffrn_reflns_theta_max 50.30
_diffrn_reflns_theta_min 4.69
_diffrn_standards_decay_% 0
_diffrn_standards_interval_time 60
_diffrn_standards_number 3
_exptl_absorpt_coefficient_mu 0.6261
_exptl_absorpt_correction_T_max 1.288
_exptl_absorpt_correction_T_min 0.628
_exptl_absorpt_correction_type 'refdelf (Walker & Stuart)'
_exptl_crystal_density_diffrn 1.2445
_exptl_crystal_description
;
........
;
_exptl_crystal_F_000 832.0
_exptl_crystal_size_max 0.60
_exptl_crystal_size_mid 0.25
_exptl_crystal_size_min 0.03
_refine_diff_density_max 0.18
_refine_diff_density_min -0.18
_refine_ls_abs_structure_details
;
......
;
_refine_ls_extinction_method 'not applied'
_refine_ls_goodness_of_fit_obs 0.68
_refine_ls_hydrogen_treatment 'not refined'
_refine_ls_matrix_type full
_refine_ls_number_constraints 0
_refine_ls_number_parameters 253
_refine_ls_number_reflns 1909
_refine_ls_number_restraints 0
_refine_ls_R_factor_all 0.069
_refine_ls_R_factor_obs 0.047
_refine_ls_shift/esd_max 0.01
_refine_ls_structure_factor_coef F
_refine_ls_weighting_details 'w = 4Fo2/s2(Fo2)'
_refine_ls_weighting_scheme calc
_refine_ls_wR_factor_obs 0.041
_reflns_observed_criterion I>3sigma(I)
_cod_data_source_file na0013.cif
_cod_data_source_block na0013b
_cod_depositor_comments
;
 Updating space group information and adding the symmetry operation list.

 Antanas Vaitkus,
 2018-06-18

The following automatic conversions were performed:

'_refine_ls_matrix_type' tag value 'full-matrix' was replaced with
'full' value.

Automatic conversion script
Id: cif_fix_values 1646 2011-03-28 12:23:43Z adriana 

The following automatic conversions were performed:

'_refine_ls_weighting_scheme' value '4Fo2/s2(Fo2)' was changed to
'calc'. New tag '_refine_ls_weighting_details' was created. The value
of the new tag was set to 'w = 4Fo2/s2(Fo2)'.

Automatic conversion script
Id: cif_fix_values 3143 2015-03-26 13:38:13Z robertas 
;
_cod_original_sg_symbol_H-M ' P 21 21 21 '
_cod_original_formula_sum ' C24 H32 O4         '
_cod_database_code 2000534

loop_
_chemical_melting_point
524
529

loop_
_space_group_symop_id
_space_group_symop_operation_xyz
1 x,y,z
2 -x+1/2,-y,z+1/2
3 x+1/2,-y+1/2,-z
4 -x,y+1/2,-z+1/2

loop_
_atom_site_label
_atom_site_fract_x
_atom_site_fract_y
_atom_site_fract_z
_atom_site_U_iso_or_equiv
_atom_site_thermal_displace_type
_atom_site_calc_flag
_atom_site_calc_attached_atom
_atom_site_type_symbol
O1 0.1242(4) -0.3102(2) 0.68700(10) 0.0980(12) Uani . . O
O2 0.5856(3) 0.1236(2) 0.42450(10) 0.0813(10) Uani . . O
O3 -0.0165(4) 0.3096(2) 0.25300(10) 0.0887(11) Uani . . O
O4 -0.2740(4) 0.3304(2) 0.21570(10) 0.0980(11) Uani . . O
C1 -0.0109(5) -0.1041(3) 0.62400(10) 0.0687(14) Uani . . C
C2 -0.0170(5) -0.2291(3) 0.60200(10) 0.0743(14) Uani . . C
C3 0.1359(6) -0.2964(3) 0.62330(10) 0.0770(14) Uani . . C
C4 0.2979(5) -0.2345(3) 0.60770(10) 0.0693(12) Uani . . C
C5 0.3022(4) -0.1053(3) 0.62470(10) 0.0597(12) Uani . . C
C6 0.4659(5) -0.0492(3) 0.60300(10) 0.0717(13) Uani . . C
C7 0.4690(4) -0.0307(3) 0.53570(10) 0.0650(11) Uani . . C
C8 0.3135(4) 0.0358(2) 0.51300(10) 0.0517(12) Uani . . C
C9 0.1504(4) -0.0239(2) 0.53490(10) 0.0507(12) Uani . . C
C10 0.1454(4) -0.0372(2) 0.60340(10) 0.0537(12) Uani . . C
C11 -0.0087(4) 0.0331(3) 0.50920(10) 0.0657(14) Uani . . C
C12 -0.0064(4) 0.0380(3) 0.44090(10) 0.0610(11) Uani . . C
C13 0.1500(4) 0.0995(2) 0.41820(10) 0.0470(12) Uani . . C
C14 0.3064(4) 0.0410(2) 0.44490(10) 0.0490(12) Uani . . C
C15 0.4460(4) 0.0944(3) 0.40840(10) 0.0610(11) Uani . . C
C16 0.3759(5) 0.1107(3) 0.34620(10) 0.0690(12) Uani . . C
C17 0.1860(4) 0.0838(2) 0.35150(10) 0.0553(10) Uani . . C
C18 0.1440(5) 0.2291(2) 0.43410(10) 0.0613(12) Uani . . C
C19 0.1389(6) 0.0812(3) 0.63400(10) 0.0797(14) Uani . . C
C20 0.0662(4) 0.1463(3) 0.31090(10) 0.0570(12) Uani . . C
C21 0.0979(5) 0.2498(3) 0.28690(10) 0.0747(13) Uani . . C
C22 -0.0933(5) 0.0984(3) 0.29710(10) 0.0730(14) Uani . . C
C23 -0.2075(5) 0.1553(3) 0.26450(10) 0.0740(12) Uani . . C
C24 -0.1772(5) 0.2672(3) 0.24280(10) 0.0740(16) Uani . . C
H1A -0.01200 -0.10500 0.66600 0.0811 iso calc C1 H
H1B -0.10800 -0.06500 0.61000 0.0811 iso calc C1 H
H2A -0.01900 -0.22900 0.56000 0.0874 iso calc C2 H
H2B -0.11600 -0.26500 0.61700 0.0874 iso calc C2 H
H3 0.13800 -0.37000 0.60400 0.0899 iso calc C3 H
H4A 0.31400 -0.24000 0.56600 0.0823 iso calc C4 H
H4B 0.38800 -0.27200 0.62800 0.0823 iso calc C4 H
H5 0.29900 -0.10200 0.66700 0.0722 iso calc C5 H
H6A 0.55800 -0.09800 0.61400 0.0836 iso calc C6 H
H6B 0.47800 0.02400 0.62200 0.0836 iso calc C6 H
H7A 0.47300 -0.10400 0.51700 0.0773 iso calc C7 H
H7B 0.56700 0.01200 0.52600 0.0773 iso calc C7 H
H8 0.32200 0.11300 0.52800 0.0646 iso calc C8 H
H9 0.15200 -0.10100 0.52000 0.0633 iso calc C9 H
H11A -0.01700 0.11000 0.52400 0.0785 iso calc C11 H
H11B -0.10400 -0.01000 0.52200 0.0785 iso calc C11 H
H12A -0.10400 0.07900 0.42700 0.0735 iso calc C12 H
H12B -0.00800 -0.03900 0.42600 0.0735 iso calc C12 H
H14 0.31200 -0.04100 0.44200 0.0621 iso calc C14 H
H16A 0.42900 0.05900 0.31900 0.0811 iso calc C16 H
H16B 0.39300 0.18800 0.33300 0.0811 iso calc C16 H
H17 0.16400 0.00800 0.33700 0.0684 iso calc C17 H
H18A 0.04600 0.26300 0.41700 0.0735 iso calc C18 H
H18B 0.14000 0.23800 0.47600 0.0735 iso calc C18 H
H18C 0.24200 0.26700 0.41900 0.0735 iso calc C18 H
H19A 0.04200 0.12300 0.62100 0.0545 iso calc C19 H
H19B 0.13200 0.07100 0.67600 0.0545 iso calc C19 H
H19C 0.23800 0.12400 0.62400 0.0545 iso calc C19 H
H21 0.20500 0.28400 0.29400 0.0874 iso calc C21 H
H22 -0.12000 0.02300 0.31100 0.0861 iso calc C22 H
H23 -0.31200 0.11900 0.25600 0.0874 iso calc C23 H
HO1 0.20700 -0.33400 0.69300 0.0507 iso calc O1 H

loop_
_atom_type_symbol
_atom_type_description
_atom_type_scat_dispersion_real
_atom_type_scat_dispersion_imag
_atom_type_scat_source
O Oxygen 0.047 0.032 'IT.4  Tab.2.2A 2.3.1'
C Carbon 0.017 0.009 'IT.4  Tab.2.2A 2.3.1'
H Hydrogen 0.000 0.000 'IT.4  Tab.2.2C      '
